data_2213187
loop_
_publ_author_name
'Nelson, James H.'
'Narducci Sarjeant, Amy'
'Norquist, Alexander J.'

_publ_section_title
;
 Poly[tris(<i>p</i>-xylylenediaminium)
 [tetradeca-\m-oxo-hexadecanonamolybdate(VI)] dihydrate]
;
_journal_coeditor_code BV2050
_journal_issue 5
_journal_name_full 'Acta Crystallographica Section E'
_journal_page_first m1442
_journal_page_last m1444
_journal_paper_doi 10.1107/S1600536807018557
_journal_volume 63
_journal_year 2007
_chemical_formula_iupac '(C8 H14 N2)3 [Mo9 O30] , 2H2 O'
_chemical_formula_moiety '3C8 H14 N2 2+ , Mo9 O30 6- , 2H2 O'
_chemical_formula_sum 'C24 H46 Mo9 N6 O32'
_chemical_formula_weight 1794.13
_chemical_name_systematic
;
Poly[tris(<i>p</i>-xylylenediaminium) [tetradeca-\m-oxo-
hexadecanonamolybdate(VI)] dihydrate]
;
_space_group_IT_number 15
_symmetry_cell_setting monoclinic
_symmetry_space_group_name_Hall '-C 2yc'
_symmetry_space_group_name_H-M 'C 1 2/c 1'
_atom_sites_solution_hydrogens geom
_atom_sites_solution_primary direct
_cell_angle_alpha 90
_cell_angle_beta 105.908(15)
_cell_angle_gamma 90
_cell_formula_units_Z 4
_cell_length_a 16.850(3)
_cell_length_b 13.656(3)
_cell_length_c 21.441(4)
_cell_measurement_reflns_used 13373
_cell_measurement_temperature 110(2)
_cell_measurement_theta_max 32.1051
_cell_measurement_theta_min 3.7626
_cell_volume 4744.7(16)
_computing_cell_refinement 'CrysAlis RED'
_computing_data_collection 'CrysAlis CCD (Oxford Diffraction, 2004)'
_computing_data_reduction 'CrysAlis RED (Oxford Diffraction, 2004)'
_computing_molecular_graphics 'ATOMS (Dowty, 2002)'
_computing_publication_material CRYSTALS
_computing_structure_refinement 'CRYSTALS (Betteridge <i>et al.</i>,  2003)'
_computing_structure_solution 'SIR92 (Altomare <i>et al.</i>,  1994)'
_diffrn_ambient_temperature 110
_diffrn_measured_fraction_theta_full 0.995
_diffrn_measured_fraction_theta_max 0.908
_diffrn_measurement_device_type 'Oxford CrysAlis CCD area-detector'
_diffrn_measurement_method \w
_diffrn_radiation_monochromator graphite
_diffrn_radiation_type 'Mo K\a'
_diffrn_radiation_wavelength 0.71073
_diffrn_reflns_av_R_equivalents 0.02
_diffrn_reflns_limit_h_max 23
_diffrn_reflns_limit_h_min -24
_diffrn_reflns_limit_k_max 20
_diffrn_reflns_limit_k_min -20
_diffrn_reflns_limit_l_max 30
_diffrn_reflns_limit_l_min -26
_diffrn_reflns_number 49286
_diffrn_reflns_theta_full 29.573
_diffrn_reflns_theta_max 32.144
_diffrn_reflns_theta_min 3.826
_diffrn_standards_decay_% 0.00
_diffrn_standards_number 0
_exptl_absorpt_coefficient_mu 2.399
_exptl_absorpt_correction_T_max 0.930
_exptl_absorpt_correction_T_min 0.540
_exptl_absorpt_correction_type analytical
_exptl_absorpt_process_details '(multifaceted crystal model; Clark & Reid, 1995)'
_exptl_crystal_colour colorless
_exptl_crystal_density_diffrn 2.511
_exptl_crystal_description plate
_exptl_crystal_F_000 3464
_exptl_crystal_size_max 0.25
_exptl_crystal_size_mid 0.14
_exptl_crystal_size_min 0.03
_refine_diff_density_max 0.58
_refine_diff_density_min -0.56
_refine_ls_extinction_method none
_refine_ls_goodness_of_fit_ref 0.8603
_refine_ls_hydrogen_treatment constr
_refine_ls_matrix_type full
_refine_ls_number_parameters 321
_refine_ls_number_reflns 4638
_refine_ls_number_restraints 0
_refine_ls_R_factor_all 0.0400
_refine_ls_R_factor_gt 0.0210
_refine_ls_shift/su_max 0.000880
_refine_ls_structure_factor_coef Fsqd
_refine_ls_weighting_details
;
Method, part 1, Chebychev polynomial (Watkin, 1994; Prince,
1982),
[weight] = 1.0/[A~0~*T~0~(x)+A~1~*T~1~(x) ... +A~n-1~]*T~n-1~(x)],
where A~i~ are the Chebychev coefficients listed below and x = Fcalc/Fmax
Method = robust weighting (Prince, 1982)
W = [weight] * [1-(\dF/6*\sF)^2^]^2^
A~i~ are: 0.344E+05 -0.492E+05 0.417E+05 -0.161E+05 0.755E+04
Prince, E. (1982). <i>Mathematical Techniques in Crystallography and
Materials Science</i>. New York: Springer-Verlag.
Watkin, D. (1994). <i>Acta Cryst.</i> A<b>50</b>, 411--437.
;
_refine_ls_weighting_scheme calc
_refine_ls_wR_factor_all 0.0468
_refine_ls_wR_factor_gt 0.0468
_refine_ls_wR_factor_ref 0.0468
_reflns_number_gt 4638
_reflns_number_total 7576
_reflns_threshold_expression I>3\s(I)
_cod_data_source_file bv2050.cif
_cod_data_source_block I
_cod_original_sg_symbol_H-M 'C 2/c'
_cod_database_code 2213187
_cod_database_fobs_code 2213187

loop_
_symmetry_equiv_pos_as_xyz
x,y,z
-x,-y,-z
x+1/2,y+1/2,z
-x+1/2,-y+1/2,-z
-x,y,-z+1/2
x,-y,z+1/2
-x+1/2,y+1/2,-z+1/2
x+1/2,-y+1/2,z+1/2

loop_
_atom_site_type_symbol
_atom_site_label
_atom_site_fract_x
_atom_site_fract_y
_atom_site_fract_z
_atom_site_U_iso_or_equiv
_atom_site_adp_type
_atom_site_occupancy
Mo Mo1 0.408393(16) 0.257935(19) 0.472504(13) 0.0086 Uani 1.0000
Mo Mo2 0.301918(16) 0.196539(18) 0.572155(13) 0.0073 Uani 1.0000
Mo Mo3 0.411198(16) 0.397174(19) 0.634565(13) 0.0095 Uani 1.0000
Mo Mo4 0.286744(16) 0.085325(19) 0.396419(13) 0.0089 Uani 1.0000
Mo Mo5 0.5000 0.20978(3) 0.7500 0.0091 Uani 1.0000
O O1 0.46174(15) 0.35696(18) 0.45346(12) 0.0136 Uani 1.0000
O O2 0.48257(15) 0.17106(18) 0.50317(12) 0.0143 Uani 1.0000
O O3 0.36024(14) 0.19431(17) 0.39051(11) 0.0112 Uani 1.0000
O O4 0.38761(14) 0.29922(17) 0.55139(11) 0.0104 Uani 1.0000
O O5 0.29480(13) 0.18163(16) 0.48069(10) 0.0079 Uani 1.0000
O O6 0.20782(14) 0.14115(17) 0.57166(11) 0.0111 Uani 1.0000
O O7 0.37353(15) 0.10969(17) 0.60591(11) 0.0127 Uani 1.0000
O O8 0.31047(14) 0.29309(16) 0.63656(11) 0.0098 Uani 1.0000
O O9 0.41504(16) 0.45189(19) 0.70698(12) 0.0174 Uani 1.0000
O O10 0.48208(14) 0.45859(18) 0.60490(13) 0.0155 Uani 1.0000
O O11 0.31234(14) 0.46316(16) 0.58439(11) 0.0105 Uani 1.0000
O O12 0.48242(15) 0.28520(17) 0.67780(11) 0.0131 Uani 1.0000
O O13 0.35860(15) 0.00460(17) 0.44126(12) 0.0137 Uani 1.0000
O O14 0.26930(16) 0.04663(18) 0.31806(12) 0.0164 Uani 1.0000
O O15 0.41626(15) 0.13630(19) 0.74873(12) 0.0164 Uani 1.0000
O O16 0.36658(19) 0.5249(3) 0.81254(14) 0.0319 Uani 1.0000
N N1 0.48612(18) 0.9706(2) 0.58688(14) 0.0148 Uani 1.0000
N N2 0.25633(19) 0.6726(2) 0.77284(15) 0.0171 Uani 1.0000
N N3 0.11391(17) 0.0423(2) 0.01168(14) 0.0127 Uani 1.0000
C C1 0.3143(2) 0.7526(3) 0.69065(16) 0.0163 Uani 1.0000
C C2 0.3144(2) 0.8535(3) 0.69991(16) 0.0145 Uani 1.0000
C C3 0.3771(2) 0.9111(2) 0.68846(15) 0.0122 Uani 1.0000
C C4 0.4406(2) 0.8687(2) 0.66712(16) 0.0126 Uani 1.0000
C C5 0.4410(2) 0.7674(3) 0.65840(19) 0.0205 Uani 1.0000
C C6 0.3777(3) 0.7100(3) 0.66968(19) 0.0205 Uani 1.0000
C C7 0.2441(3) 0.6933(3) 0.70184(18) 0.0215 Uani 1.0000
C C8 0.5080(2) 0.9320(3) 0.65526(17) 0.0160 Uani 1.0000
C C9 0.2227(2) 0.3459(2) -0.00901(17) 0.0145 Uani 1.0000
C C10 0.1827(2) 0.2791(3) 0.02159(17) 0.0148 Uani 1.0000
C C11 0.2096(2) 0.1828(2) 0.03035(16) 0.0134 Uani 1.0000
C C12 0.1669(2) 0.1086(3) 0.06180(16) 0.0163 Uani 1.0000
H H1 0.42077 0.5516 0.83862 0.0376 Uiso 1.0000
H H2 0.37373 0.4929 0.77247 0.0376 Uiso 1.0000
H H3 0.2692 0.8847 0.71492 0.0176 Uiso 1.0000
H H4 0.3767 0.9835 0.69538 0.0147 Uiso 1.0000
H H5 0.4866 0.7360 0.64403 0.0257 Uiso 1.0000
H H6 0.3780 0.6376 0.66296 0.0262 Uiso 1.0000
H H7 0.5175 0.9886 0.68604 0.0200 Uiso 1.0000
H H8 0.5597 0.8924 0.66304 0.0200 Uiso 1.0000
H H9 0.43458 1.0106 0.57882 0.0186 Uiso 1.0000
H H10 0.53207 1.0124 0.58056 0.0186 Uiso 1.0000
H H11 0.47678 0.9144 0.55582 0.0186 Uiso 1.0000
H H12 0.1915 0.7304 0.68479 0.0259 Uiso 1.0000
H H13 0.2407 0.6297 0.67810 0.0259 Uiso 1.0000
H H14 0.25954 0.7359 0.79679 0.0228 Uiso 1.0000
H H15 0.30883 0.6352 0.79010 0.0228 Uiso 1.0000
H H16 0.20898 0.6331 0.77885 0.0228 Uiso 1.0000
H H17 0.2027 0.4151 -0.01551 0.0167 Uiso 1.0000
H H18 0.1347 0.3006 0.03714 0.0178 Uiso 1.0000
H H19 0.1316 0.1436 0.08528 0.0198 Uiso 1.0000
H H20 0.2093 0.0687 0.09333 0.0198 Uiso 1.0000
H H21 0.07143 0.0821 -0.01987 0.0151 Uiso 1.0000
H H22 0.14912 0.0071 -0.01182 0.0151 Uiso 1.0000
H H23 0.08588 -0.0065 0.03322 0.0151 Uiso 1.0000

loop_
_atom_site_aniso_label
_atom_site_aniso_U_11
_atom_site_aniso_U_22
_atom_site_aniso_U_33
_atom_site_aniso_U_12
_atom_site_aniso_U_13
_atom_site_aniso_U_23
Mo1 0.00755(11) 0.00671(11) 0.01247(11) -0.00065(9) 0.00424(9) -0.00068(9)
Mo2 0.00767(11) 0.00573(10) 0.00816(11) 0.00030(8) 0.00175(8) 0.00017(9)
Mo3 0.00909(11) 0.00741(11) 0.01025(11) -0.00087(9) -0.00043(9) -0.00040(9)
Mo4 0.01003(11) 0.00639(11) 0.01091(11) 0.00002(9) 0.00380(9) -0.00092(9)
Mo5 0.00901(16) 0.00682(15) 0.01054(16) 0.0000 0.00114(13) 0.0000
O1 0.0131(11) 0.0114(10) 0.0186(12) -0.0039(9) 0.0083(9) -0.0001(9)
O2 0.0119(10) 0.0118(10) 0.0201(12) 0.0025(9) 0.0060(9) -0.0009(9)
O3 0.0117(10) 0.0089(10) 0.0152(11) -0.0002(8) 0.0073(8) -0.0008(8)
O4 0.0111(10) 0.0088(10) 0.0112(10) -0.0027(8) 0.0029(8) -0.0025(8)
O5 0.0070(9) 0.0075(9) 0.0091(9) 0.0000(7) 0.0019(7) 0.0009(7)
O6 0.0131(10) 0.0088(10) 0.0117(10) -0.0007(8) 0.0039(8) 0.0018(8)
O7 0.0146(11) 0.0107(10) 0.0109(10) 0.0031(8) 0.0005(8) 0.0009(8)
O8 0.0138(10) 0.0068(9) 0.0085(9) 0.0009(8) 0.0026(8) -0.0010(8)
O9 0.0181(12) 0.0161(12) 0.0148(12) 0.0038(9) -0.0007(9) -0.0038(9)
O10 0.0103(10) 0.0124(11) 0.0213(12) -0.0033(9) -0.0001(9) 0.0044(9)
O11 0.0108(10) 0.0080(10) 0.0116(10) 0.0000(8) 0.0010(8) 0.0010(8)
O12 0.0138(11) 0.0121(11) 0.0116(10) 0.0016(8) 0.0006(8) 0.0019(8)
O13 0.0122(11) 0.0099(10) 0.0203(12) 0.0007(8) 0.0067(9) 0.0019(9)
O14 0.0245(13) 0.0115(11) 0.0145(11) -0.0026(9) 0.0073(10) -0.0021(9)
O15 0.0158(12) 0.0157(11) 0.0183(12) -0.0061(9) 0.0055(9) -0.0029(10)
O16 0.0250(15) 0.052(2) 0.0167(13) 0.0185(14) 0.0014(11) 0.0024(13)
N1 0.0135(13) 0.0145(13) 0.0185(14) 0.0042(10) 0.0080(11) 0.0041(11)
N2 0.0205(14) 0.0145(13) 0.0205(14) 0.0001(11) 0.0126(12) -0.0004(11)
N3 0.0116(12) 0.0095(12) 0.0157(13) -0.0036(10) 0.0015(10) -0.0003(10)
C1 0.0220(16) 0.0145(15) 0.0125(14) -0.0038(13) 0.0049(12) 0.0008(12)
C2 0.0156(15) 0.0163(15) 0.0128(14) -0.0006(12) 0.0059(12) -0.0007(12)
C3 0.0164(14) 0.0106(13) 0.0101(13) 0.0021(11) 0.0046(11) -0.0006(11)
C4 0.0142(14) 0.0118(14) 0.0115(14) 0.0008(11) 0.0030(11) -0.0008(11)
C5 0.0276(19) 0.0133(15) 0.0253(18) 0.0056(14) 0.0150(15) 0.0010(13)
C6 0.0315(19) 0.0095(14) 0.0232(18) 0.0029(14) 0.0124(15) 0.0002(13)
C7 0.0299(19) 0.0171(16) 0.0171(16) -0.0070(15) 0.0058(14) 0.0023(14)
C8 0.0154(15) 0.0180(16) 0.0150(15) 0.0027(12) 0.0047(12) 0.0001(12)
C9 0.0151(14) 0.0094(14) 0.0178(15) -0.0006(12) 0.0026(12) -0.0032(12)
C10 0.0112(14) 0.0152(15) 0.0188(16) -0.0003(11) 0.0054(12) -0.0050(12)
C11 0.0126(14) 0.0133(14) 0.0135(14) -0.0055(11) 0.0021(12) -0.0023(11)
C12 0.0211(16) 0.0158(15) 0.0119(14) -0.0063(13) 0.0044(12) -0.0037(12)

loop_
_atom_type_symbol
_atom_type_scat_dispersion_real
_atom_type_scat_dispersion_imag
_atom_type_scat_source
'Mo  ' -1.6832 0.6857 International_Tables_Vol_IV_Table_2.2B
'O   ' 0.0106 0.0060 International_Tables_Vol_IV_Table_2.2B
'S   ' 0.1246 0.1234 International_Tables_Vol_IV_Table_2.2B
'C   ' 0.0033 0.0016 International_Tables_Vol_IV_Table_2.2B
'N   ' 0.0061 0.0033 International_Tables_Vol_IV_Table_2.2B
'H   ' 0.0000 0.0000 International_Tables_Vol_IV_Table_2.2B

loop_
_geom_angle_atom_site_label_1
_geom_angle_atom_site_label_2
_geom_angle_atom_site_label_3
_geom_angle_site_symmetry_1
_geom_angle_site_symmetry_3
_geom_angle
_geom_angle_publ_flag
O1 Mo1 O2 . . 105.01(11) no
O1 Mo1 O3 . . 104.62(11) no
O2 Mo1 O3 . . 96.77(11) no
O1 Mo1 O4 . . 102.22(11) no
O2 Mo1 O4 . . 98.98(11) no
O3 Mo1 O4 . . 143.99(9) no
O1 Mo1 O5 . . 153.58(10) no
O2 Mo1 O5 . . 101.39(10) no
O3 Mo1 O5 . . 72.86(9) no
O1 Mo1 O6 . 4_556 82.95(10) no
O2 Mo1 O6 . 4_556 171.69(10) no
O3 Mo1 O6 . 4_556 78.62(9) no
O4 Mo1 O5 . . 72.39(9) no
O4 Mo1 O6 . 4_556 81.36(9) no
O5 Mo1 O6 . 4_556 70.72(8) no
O4 Mo2 O5 . . 73.61(9) no
O4 Mo2 O5 . 4_556 81.76(8) no
O5 Mo2 O5 . 4_556 75.44(9) no
O4 Mo2 O6 . . 159.94(10) no
O5 Mo2 O6 . . 98.23(10) no
O5 Mo2 O6 4_556 . 78.42(9) no
O4 Mo2 O7 . . 96.00(10) no
O5 Mo2 O7 . . 101.32(10) no
O5 Mo2 O7 4_556 . 176.46(10) no
O6 Mo2 O7 . . 103.65(11) no
O4 Mo2 O8 . . 76.96(9) no
O5 Mo2 O8 . . 141.60(9) no
O5 Mo2 O8 4_556 . 76.44(9) no
O6 Mo2 O8 . . 101.15(10) no
O7 Mo2 O8 . . 105.80(10) no
O4 Mo3 O8 . . 69.76(8) no
O4 Mo3 O9 . . 165.08(11) no
O8 Mo3 O9 . . 95.80(11) no
O4 Mo3 O10 . . 89.20(11) no
O8 Mo3 O10 . . 158.63(11) no
O9 Mo3 O10 . . 105.43(13) no
O4 Mo3 O11 . . 83.97(9) no
O8 Mo3 O11 . . 76.33(9) no
O9 Mo3 O11 . . 96.53(11) no
O10 Mo3 O11 . . 98.42(10) no
O4 Mo3 O12 . . 82.07(9) no
O8 Mo3 O12 . . 82.36(9) no
O9 Mo3 O12 . . 92.55(11) no
O10 Mo3 O12 . . 98.89(11) no
O11 Mo3 O12 . . 157.54(10) no
O3 Mo4 O5 . . 72.71(9) no
O3 Mo4 O8 . 4_556 80.90(9) no
O5 Mo4 O8 . 4_556 72.60(8) no
O3 Mo4 O11 . 4_556 150.07(9) no
O5 Mo4 O11 . 4_556 83.88(9) no
O8 Mo4 O11 4_556 4_556 74.36(9) no
O3 Mo4 O13 . . 99.32(10) no
O5 Mo4 O13 . . 92.77(10) no
O8 Mo4 O13 4_556 . 164.71(10) no
O3 Mo4 O14 . . 96.47(11) no
O5 Mo4 O14 . . 160.78(10) no
O8 Mo4 O14 4_556 . 90.28(10) no
O11 Mo4 O13 4_556 . 100.20(10) no
O11 Mo4 O14 4_556 . 100.18(11) no
O13 Mo4 O14 . . 104.84(12) no
O12 Mo5 O12 . 5_656 110.84(15) no
O12 Mo5 O15 . . 112.02(12) no
O12 Mo5 O15 5_656 . 106.56(11) no
O12 Mo5 O15 . 5_656 106.56(11) no
O12 Mo5 O15 5_656 5_656 112.02(12) no
O15 Mo5 O15 . 5_656 108.88(18) no
Mo1 O3 Mo4 . . 113.46(11) no
Mo1 O4 Mo2 . . 106.79(10) no
Mo1 O4 Mo3 . . 150.79(12) no
Mo2 O4 Mo3 . . 102.34(9) no
Mo1 O5 Mo2 . . 102.35(9) no
Mo1 O5 Mo2 . 4_556 97.25(8) no
Mo2 O5 Mo2 . 4_556 104.56(9) no
Mo1 O5 Mo4 . . 94.33(8) no
Mo2 O5 Mo4 . . 149.46(12) no
Mo2 O5 Mo4 4_556 . 98.39(8) no
Mo1 O6 Mo2 4_556 . 113.47(11) no
Mo2 O8 Mo3 . . 109.78(10) no
Mo2 O8 Mo4 . 4_556 111.96(10) no
Mo3 O8 Mo4 . 4_556 90.90(8) no
Mo3 O11 Mo4 . 4_556 112.43(11) no
Mo3 O12 Mo5 . . 139.78(14) no
H1 O16 H2 . . 109.467 no
C8 N1 H9 . . 109.19 no
C8 N1 H10 . . 109.86 no
H9 N1 H10 . . 109.476 no
C8 N1 H11 . . 109.35 no
H9 N1 H11 . . 109.476 no
H10 N1 H11 . . 109.475 no
C7 N2 H14 . . 109.25 no
C7 N2 H15 . . 109.4 no
H14 N2 H15 . . 109.476 no
C7 N2 H16 . . 109.79 no
H14 N2 H16 . . 109.476 no
H15 N2 H16 . . 109.475 no
C12 N3 H21 . . 109.38 no
C12 N3 H22 . . 109.41 no
H21 N3 H22 . . 109.476 no
C12 N3 H23 . . 109.61 no
H21 N3 H23 . . 109.476 no
H22 N3 H23 . . 109.476 no
C2 C1 C6 . . 119.2(3) no
C2 C1 C7 . . 118.7(3) no
C6 C1 C7 . . 122.1(3) no
C1 C2 C3 . . 120.4(3) no
C1 C2 H3 . . 119.8 no
C3 C2 H3 . . 119.83 no
C2 C3 C4 . . 120.6(3) no
C2 C3 H4 . . 119.74 no
C4 C3 H4 . . 119.64 no
C3 C4 C5 . . 119.0(3) no
C3 C4 C8 . . 119.8(3) no
C5 C4 C8 . . 121.1(3) no
C4 C5 C6 . . 120.1(3) no
C4 C5 H5 . . 119.9 no
C6 C5 H5 . . 120.0 no
C1 C6 C5 . . 120.6(3) no
C1 C6 H6 . . 119.6 no
C5 C6 H6 . . 119.7 no
N2 C7 C1 . . 111.5(3) no
N2 C7 H12 . . 109.0 no
C1 C7 H12 . . 109.0 no
N2 C7 H13 . . 108.93 no
C1 C7 H13 . . 108.9 no
H12 C7 H13 . . 109.467 no
N1 C8 C4 . . 111.8(3) no
N1 C8 H7 . . 108.92 no
C4 C8 H7 . . 108.95 no
N1 C8 H8 . . 108.75 no
C4 C8 H8 . . 108.91 no
H7 C8 H8 . . 109.467 no
C10 C9 C11 . 4_555 120.8(3) no
C10 C9 H17 . . 119.63 no
C11 C9 H17 4_555 . 119.58 no
C9 C10 C11 . . 120.0(3) no
C9 C10 H18 . . 120.18 no
C11 C10 H18 . . 119.80 no
C9 C11 C10 4_555 . 119.2(3) no
C9 C11 C12 4_555 . 119.4(3) no
C10 C11 C12 . . 121.4(3) no
N3 C12 C11 . . 110.5(3) no
N3 C12 H19 . . 109.26 no
C11 C12 H19 . . 109.13 no
N3 C12 H20 . . 109.22 no
C11 C12 H20 . . 109.28 no
H19 C12 H20 . . 109.467 no

loop_
_geom_bond_atom_site_label_1
_geom_bond_atom_site_label_2
_geom_bond_site_symmetry_2
_geom_bond_distance
_geom_bond_publ_flag
Mo1 O1 . 1.733(2) yes
Mo1 O2 . 1.718(2) yes
Mo1 O3 . 1.929(2) yes
Mo1 O4 . 1.904(2) yes
Mo1 O5 . 2.228(2) yes
Mo1 O6 4_556 2.369(2) yes
Mo2 O4 . 2.145(2) yes
Mo2 O5 . 1.942(2) yes
Mo2 O5 4_556 2.386(2) yes
Mo2 O6 . 1.754(2) yes
Mo2 O7 . 1.705(2) yes
Mo2 O8 . 1.886(2) yes
Mo3 O4 . 2.177(2) yes
Mo3 O8 . 2.223(2) yes
Mo3 O9 . 1.708(2) yes
Mo3 O10 . 1.718(2) yes
Mo3 O11 . 1.939(2) yes
Mo3 O12 . 2.007(2) yes
Mo4 O3 . 1.962(2) yes
Mo4 O5 . 2.209(2) yes
Mo4 O8 4_556 2.303(2) yes
Mo4 O11 4_556 1.942(2) yes
Mo4 O13 . 1.723(2) yes
Mo4 O14 . 1.708(2) yes
Mo5 O12 . 1.815(2) yes
Mo5 O12 5_656 1.815(2) yes
Mo5 O15 . 1.726(2) yes
Mo5 O15 5_656 1.726(2) yes
O16 H1 . 1.000 no
O16 H2 . 1.000 no
N1 C8 . 1.506(4) yes
N1 H9 . 1.000 no
N1 H10 . 1.000 no
N1 H11 . 1.000 no
N2 C7 . 1.506(5) yes
N2 H14 . 1.000 no
N2 H15 . 1.000 no
N2 H16 . 1.000 no
N3 C12 . 1.499(4) yes
N3 H21 . 1.000 no
N3 H22 . 1.000 no
N3 H23 . 1.000 no
C1 C2 . 1.391(5) no
C1 C6 . 1.395(5) no
C1 C7 . 1.507(5) no
C2 C3 . 1.392(5) no
C2 H3 . 1.000 no
C3 C4 . 1.399(4) no
C3 H4 . 1.000 no
C4 C5 . 1.395(5) no
C4 C8 . 1.503(5) no
C5 C6 . 1.396(5) no
C5 H5 . 1.000 no
C6 H6 . 1.000 no
C7 H12 . 1.000 no
C7 H13 . 1.000 no
C8 H7 . 1.000 no
C8 H8 . 1.000 no
C9 C10 . 1.400(5) no
C9 C11 4_555 1.397(5) no
C9 H17 . 1.000 no
C10 C11 . 1.386(5) no
C10 H18 . 1.000 no
C11 C12 . 1.505(5) no
C12 H19 . 1.000 no
C12 H20 . 1.000 no

loop_
_geom_hbond_atom_site_label_D
_geom_hbond_atom_site_label_H
_geom_hbond_atom_site_label_A
_geom_hbond_site_symmetry_A
_geom_hbond_distance_DH
_geom_hbond_distance_HA
_geom_hbond_distance_DA
_geom_hbond_angle_DHA
_geom_hbond_publ_flag
O16 H1 O10 5_656 1.00 2.16 2.825(4) 122 yes
O16 H2 O9 . 1.00 1.82 2.792(4) 164 yes
N1 H9 O7 1_565 1.00 1.89 2.792(4) 149 yes
N1 H10 O13 2_666 1.00 2.03 2.862(4) 139 yes
N1 H11 O2 2_666 1.00 1.98 2.883(4) 149 yes
N2 H15 O16 . 1.00 1.79 2.716(4) 153 yes
N2 H16 O15 7_556 1.00 2.03 2.860(4) 139 yes
N3 H21 O1 8_454 1.00 1.96 2.876(4) 150 yes
N3 H22 O11 7_545 1.00 1.94 2.891(4) 158 yes
